data_8102262
loop_
_publ_author_name
'Gerhard Laus'
'Klaus Wurst'
'Alexander Schw\"arzler'
'G\"unther Bonn'
'Herwig Schottenberger'

_publ_section_title
;
 Crystal structure of
 bis(1-benzylideneamino-3-ethylimidazolin-2-ylidene)- silver(I)
 hexafluorophosphate, [Ag(C12H13N3)2][PF6]
;
_journal_issue 3
_journal_name_full 'Zeitschrift f\"ur Kristallographie - New Crystal Structures'
_journal_page_first 213
_journal_volume 223
_journal_year 2008
_chemical_formula_moiety 'C24 H26 Ag N6, F6 P'
_chemical_formula_sum 'C24 H26 Ag F6 N6 P'
_chemical_formula_weight 651.35
_space_group_IT_number 15
_symmetry_cell_setting monoclinic
_symmetry_space_group_name_Hall '-C 2yc'
_symmetry_space_group_name_H-M 'C 1 2/c 1'
_atom_sites_solution_hydrogens geom
_atom_sites_solution_primary direct
_atom_sites_solution_secondary difmap
_audit_creation_method SHELXL-97
_cell_angle_alpha 90.00
_cell_angle_beta 126.196(2)
_cell_angle_gamma 90.00
_cell_formula_units_Z 8
_cell_length_a 17.0250(5)
_cell_length_b 28.0821(4)
_cell_length_c 14.1087(5)
_cell_measurement_reflns_used 19655
_cell_measurement_temperature 233(2)
_cell_measurement_theta_max 25.0
_cell_measurement_theta_min 1.0
_cell_volume 5443.5(3)
_computing_data_collection COLLECT
_computing_data_reduction 'DENZO and SCALEPACK'
_computing_structure_refinement 'SHELXL-97 (Sheldrick, 1997)'
_computing_structure_solution 'SHELXS-97 (Sheldrick, 1990)'
_diffrn_ambient_temperature 233(2)
_diffrn_measured_fraction_theta_full 0.998
_diffrn_measured_fraction_theta_max 0.998
_diffrn_measurement_device_type 'Nonius KappaCCD'
_diffrn_measurement_method 'phi- and omega-scans'
_diffrn_radiation_monochromator graphite
_diffrn_radiation_source 'fine-focus sealed tube'
_diffrn_radiation_type MoK\a
_diffrn_radiation_wavelength 0.71073
_diffrn_reflns_av_R_equivalents 0.0322
_diffrn_reflns_av_sigmaI/netI 0.0310
_diffrn_reflns_limit_h_max 20
_diffrn_reflns_limit_h_min -20
_diffrn_reflns_limit_k_max 33
_diffrn_reflns_limit_k_min -33
_diffrn_reflns_limit_l_max 16
_diffrn_reflns_limit_l_min -16
_diffrn_reflns_number 16277
_diffrn_reflns_theta_full 25.00
_diffrn_reflns_theta_max 25.00
_diffrn_reflns_theta_min 1.65
_diffrn_standards_number 0
_exptl_absorpt_coefficient_mu 0.865
_exptl_absorpt_correction_type none
_exptl_crystal_colour colorless
_exptl_crystal_density_diffrn 1.590
_exptl_crystal_density_method 'not measured'
_exptl_crystal_description prism
_exptl_crystal_F_000 2624
_exptl_crystal_size_max 0.3
_exptl_crystal_size_mid 0.1
_exptl_crystal_size_min 0.05
_refine_diff_density_max 0.375
_refine_diff_density_min -0.441
_refine_diff_density_rms 0.047
_refine_ls_extinction_method none
_refine_ls_goodness_of_fit_ref 1.037
_refine_ls_hydrogen_treatment constr
_refine_ls_matrix_type full
_refine_ls_number_parameters 384
_refine_ls_number_reflns 4798
_refine_ls_number_restraints 0
_refine_ls_restrained_S_all 1.037
_refine_ls_R_factor_all 0.0680
_refine_ls_R_factor_gt 0.0384
_refine_ls_shift/su_max 0.001
_refine_ls_shift/su_mean 0.000
_refine_ls_structure_factor_coef Fsqd
_refine_ls_weighting_details 'calc w=1/[\s^2^(Fo^2^)+(0.0412P)^2^+4.9745P] where P=(Fo^2^+2Fc^2^)/3'
_refine_ls_weighting_scheme calc
_refine_ls_wR_factor_gt 0.0877
_refine_ls_wR_factor_ref 0.0975
_reflns_number_gt 3178
_reflns_number_total 4798
_reflns_threshold_expression >2sigma(I)
_cod_data_source_file 1267-2225.cff
_cod_data_source_block s228
_cod_original_sg_symbol_H-M C2/c
_cod_database_code 8102262

loop_
_symmetry_equiv_pos_as_xyz
'x, y, z'
'-x, y, -z+1/2'
'x+1/2, y+1/2, z'
'-x+1/2, y+1/2, -z+1/2'
'-x, -y, -z'
'x, -y, z-1/2'
'-x+1/2, -y+1/2, -z'
'x+1/2, -y+1/2, z-1/2'

loop_
_atom_site_label
_atom_site_type_symbol
_atom_site_fract_x
_atom_site_fract_y
_atom_site_fract_z
_atom_site_U_iso_or_equiv
_atom_site_adp_type
_atom_site_occupancy
_atom_site_symmetry_multiplicity
_atom_site_calc_flag
_atom_site_refinement_flags
_atom_site_disorder_assembly
_atom_site_disorder_group
Ag1 Ag 0.126475(19) 0.250284(9) 0.81676(2) 0.06213(12) Uani 1 1 d . . .
N1 N 0.1560(2) 0.29097(10) 0.6347(2) 0.0637(7) Uani 1 1 d . . .
N2 N 0.16067(18) 0.21544(10) 0.6365(2) 0.0572(7) Uani 1 1 d . . .
N3 N 0.1534(2) 0.16926(10) 0.6683(2) 0.0620(7) Uani 1 1 d . . .
N4 N 0.09507(19) 0.20892(10) 0.9968(2) 0.0645(7) Uani 1 1 d . . .
N5 N 0.10752(17) 0.28397(10) 1.0102(2) 0.0542(6) Uani 1 1 d . . .
N6 N 0.1131(2) 0.33014(10) 0.9783(2) 0.0608(7) Uani 1 1 d . . .
C1 C 0.1504(2) 0.25288(12) 0.6884(3) 0.0582(8) Uani 1 1 d . . .
C2 C 0.1687(3) 0.27696(15) 0.5509(3) 0.0725(10) Uani 1 1 d . . .
H2 H 0.1745 0.2973 0.5024 0.087 Uiso 1 1 calc . . .
C3 C 0.1714(3) 0.22982(14) 0.5506(3) 0.0689(9) Uani 1 1 d . . .
H3 H 0.1791 0.2103 0.5025 0.083 Uiso 1 1 calc . . .
C4 C 0.1423(3) 0.34073(14) 0.6569(3) 0.0786(11) Uani 1 1 d . . .
H4A H 0.0798 0.3526 0.5886 0.094 Uiso 1 1 calc . . .
H4B H 0.1399 0.3414 0.7247 0.094 Uiso 1 1 calc . . .
C5 C 0.1663(2) 0.13526(13) 0.6207(3) 0.0629(9) Uani 1 1 d . . .
H5 H 0.1851 0.1418 0.5714 0.075 Uiso 1 1 calc . . .
C6 C 0.1080(2) 0.24706(12) 0.9504(3) 0.0585(8) Uani 1 1 d . . .
C7 C 0.0859(3) 0.22214(14) 1.0842(3) 0.0692(9) Uani 1 1 d . . .
H7 H 0.0761 0.2016 1.1289 0.083 Uiso 1 1 calc . . .
C8 C 0.0934(3) 0.26872(14) 1.0932(3) 0.0623(9) Uani 1 1 d . . .
H8 H 0.0900 0.2879 1.1452 0.075 Uiso 1 1 calc . . .
C9 C 0.0829(3) 0.15965(16) 0.9527(4) 0.0946(13) Uani 1 1 d . . .
H9A H 0.0512 0.1405 0.9793 0.114 Uiso 1 1 calc . . .
H9B H 0.0398 0.1602 0.8667 0.114 Uiso 1 1 calc . . .
C10 C 0.1194(2) 0.36345(13) 1.0422(3) 0.0627(9) Uani 1 1 d . . .
H10 H 0.1235 0.3559 1.1099 0.075 Uiso 1 1 calc . . .
C41 C 0.2200(3) 0.37213(16) 0.6796(4) 0.1106(16) Uani 1 1 d . . .
H41A H 0.2067 0.4045 0.6906 0.166 Uiso 1 1 calc . . .
H41B H 0.2234 0.3711 0.6134 0.166 Uiso 1 1 calc . . .
H41C H 0.2816 0.3617 0.7499 0.166 Uiso 1 1 calc . . .
C51 C 0.1527(2) 0.08549(13) 0.6407(3) 0.0673(9) Uani 1 1 d . . .
C52 C 0.1260(3) 0.07345(14) 0.7134(4) 0.0857(12) Uani 1 1 d . . .
H52 H 0.1182 0.0974 0.7537 0.103 Uiso 1 1 calc . . .
C53 C 0.1111(3) 0.02657(19) 0.7265(5) 0.1049(15) Uani 1 1 d . . .
H53 H 0.0927 0.0186 0.7757 0.126 Uiso 1 1 calc . . .
C54 C 0.1226(4) -0.00858(17) 0.6687(5) 0.1120(17) Uani 1 1 d . . .
H54 H 0.1120 -0.0406 0.6779 0.134 Uiso 1 1 calc . . .
C55 C 0.1494(4) 0.00277(16) 0.5975(5) 0.1148(17) Uani 1 1 d . . .
H55 H 0.1577 -0.0214 0.5581 0.138 Uiso 1 1 calc . . .
C56 C 0.1644(4) 0.04964(16) 0.5833(4) 0.0960(13) Uani 1 1 d . . .
H56 H 0.1828 0.0572 0.5340 0.115 Uiso 1 1 calc . . .
C91 C 0.1705(4) 0.1376(2) 0.9896(5) 0.143(2) Uani 1 1 d . . .
H91A H 0.1569 0.1067 0.9524 0.215 Uiso 1 1 calc . . .
H91B H 0.2109 0.1337 1.0743 0.215 Uiso 1 1 calc . . .
H91C H 0.2044 0.1572 0.9678 0.215 Uiso 1 1 calc . . .
C101 C 0.1206(2) 0.41346(13) 1.0145(3) 0.0701(10) Uani 1 1 d . . .
C102 C 0.1165(3) 0.42693(16) 0.9187(4) 0.1014(14) Uani 1 1 d . . .
H102 H 0.1132 0.4039 0.8681 0.122 Uiso 1 1 calc . . .
C103 C 0.1171(4) 0.4759(2) 0.8966(5) 0.1239(18) Uani 1 1 d . . .
H103 H 0.1134 0.4859 0.8305 0.149 Uiso 1 1 calc . . .
C104 C 0.1232(4) 0.50874(19) 0.9717(6) 0.125(2) Uani 1 1 d . . .
H104 H 0.1261 0.5413 0.9586 0.150 Uiso 1 1 calc . . .
C105 C 0.1250(4) 0.49504(19) 1.0645(5) 0.127(2) Uani 1 1 d . . .
H105 H 0.1273 0.5181 1.1143 0.152 Uiso 1 1 calc . . .
C106 C 0.1236(3) 0.44787(16) 1.0869(4) 0.0951(13) Uani 1 1 d . . .
H106 H 0.1247 0.4387 1.1517 0.114 Uiso 1 1 calc . . .
P1 P 0.0000 0.12694(5) 0.2500 0.0645(4) Uani 1 2 d S . .
P2 P 0.5000 0.13586(5) 0.7500 0.0653(4) Uani 1 2 d S . .
F1 F 0.01747(17) 0.12668(8) 0.15081(18) 0.0894(7) Uani 1 1 d . . .
F2 F 0.0807(6) 0.1657(3) 0.3157(6) 0.139(4) Uani 0.60 1 d P . .
F3 F 0.0791(5) 0.0871(3) 0.3155(6) 0.127(3) Uani 0.60 1 d P . .
F4 F 0.1104(7) 0.1270(6) 0.3503(8) 0.133(5) Uani 0.40 1 d P . .
F5 F 0.0000 0.1814(4) 0.2500 0.128(7) Uani 0.40 2 d SP . .
F6 F 0.0000 0.0725(4) 0.2500 0.130(8) Uani 0.40 2 d SP . .
F7 F 0.4733(2) 0.13630(9) 0.62197(18) 0.1053(8) Uani 1 1 d . . .
F8 F 0.5755(10) 0.1730(5) 0.7820(10) 0.186(10) Uani 0.40 1 d P . .
F9 F 0.5738(11) 0.0948(5) 0.7826(12) 0.186(10) Uani 0.40 1 d P . .
F10 F 0.6105(5) 0.1382(4) 0.8065(9) 0.143(4) Uani 0.60 1 d P . .
F11 F 0.5000 0.1910(3) 0.7500 0.129(6) Uani 0.60 2 d SP . .
F12 F 0.5000 0.0829(3) 0.7500 0.156(9) Uani 0.60 2 d SP . .

loop_
_atom_site_aniso_label
_atom_site_aniso_U_11
_atom_site_aniso_U_22
_atom_site_aniso_U_33
_atom_site_aniso_U_23
_atom_site_aniso_U_13
_atom_site_aniso_U_12
Ag1 0.06758(19) 0.0762(2) 0.05438(17) -0.00380(12) 0.04251(15) -0.00370(13)
N1 0.0643(18) 0.0723(19) 0.0641(17) -0.0013(15) 0.0432(15) -0.0060(14)
N2 0.0547(16) 0.0741(19) 0.0550(15) 0.0027(14) 0.0391(14) -0.0010(14)
N3 0.0652(17) 0.0717(19) 0.0623(17) 0.0058(14) 0.0449(15) 0.0000(15)
N4 0.0630(18) 0.0631(19) 0.0714(18) 0.0051(15) 0.0419(16) 0.0036(14)
N5 0.0532(15) 0.0693(18) 0.0518(15) 0.0058(13) 0.0375(13) 0.0041(13)
N6 0.0642(17) 0.0659(19) 0.0624(17) 0.0096(15) 0.0430(15) 0.0029(14)
C1 0.0520(18) 0.073(2) 0.0537(19) -0.0033(17) 0.0334(16) -0.0077(17)
C2 0.079(3) 0.088(3) 0.075(2) 0.011(2) 0.060(2) 0.002(2)
C3 0.083(3) 0.080(2) 0.074(2) 0.0048(19) 0.062(2) 0.002(2)
C4 0.074(2) 0.088(3) 0.075(2) -0.002(2) 0.044(2) -0.010(2)
C5 0.060(2) 0.078(2) 0.057(2) 0.0102(17) 0.0382(18) 0.0046(18)
C6 0.0520(18) 0.072(2) 0.0549(19) 0.0052(17) 0.0335(16) 0.0018(17)
C7 0.071(2) 0.086(3) 0.068(2) 0.025(2) 0.051(2) 0.012(2)
C8 0.067(2) 0.080(2) 0.058(2) 0.0119(17) 0.0471(19) 0.0127(18)
C9 0.078(3) 0.094(3) 0.113(3) 0.005(3) 0.057(3) 0.002(2)
C10 0.0493(18) 0.076(2) 0.058(2) 0.0039(17) 0.0293(16) 0.0016(17)
C41 0.090(3) 0.093(3) 0.125(4) 0.017(3) 0.051(3) -0.006(3)
C51 0.058(2) 0.072(2) 0.067(2) 0.0129(18) 0.0345(18) 0.0095(17)
C52 0.083(3) 0.083(3) 0.110(3) 0.026(2) 0.067(3) 0.018(2)
C53 0.097(3) 0.099(4) 0.147(4) 0.044(3) 0.088(3) 0.018(3)
C54 0.099(4) 0.082(3) 0.139(5) 0.035(3) 0.062(3) 0.010(3)
C55 0.153(5) 0.070(3) 0.116(4) 0.006(3) 0.076(4) 0.012(3)
C56 0.127(4) 0.079(3) 0.085(3) 0.009(2) 0.065(3) 0.015(3)
C91 0.126(4) 0.127(4) 0.146(5) -0.015(4) 0.063(4) 0.033(4)
C101 0.052(2) 0.070(2) 0.075(2) 0.0113(19) 0.0306(18) 0.0053(17)
C102 0.117(4) 0.088(3) 0.109(4) 0.029(3) 0.072(3) 0.017(3)
C103 0.123(4) 0.114(4) 0.126(4) 0.049(4) 0.069(4) 0.018(3)
C104 0.110(4) 0.077(4) 0.142(5) 0.017(4) 0.048(4) -0.002(3)
C105 0.123(5) 0.085(4) 0.132(5) -0.004(3) 0.053(4) -0.006(3)
C106 0.092(3) 0.074(3) 0.103(3) -0.006(2) 0.048(3) -0.006(2)
P1 0.0918(10) 0.0637(8) 0.0602(8) 0.000 0.0570(8) 0.000
P2 0.0825(9) 0.0733(9) 0.0568(7) 0.000 0.0504(7) 0.000
F1 0.1249(18) 0.1027(16) 0.0792(13) -0.0085(12) 0.0815(14) -0.0222(14)
F2 0.171(10) 0.149(6) 0.130(10) -0.083(7) 0.107(8) -0.096(7)
F3 0.161(9) 0.148(6) 0.115(7) 0.051(6) 0.105(8) 0.082(6)
F4 0.090(5) 0.251(15) 0.071(5) 0.017(11) 0.054(4) 0.003(11)
F5 0.24(2) 0.060(6) 0.147(19) 0.000 0.151(19) 0.000
F6 0.25(2) 0.049(5) 0.22(3) 0.000 0.21(2) 0.000
F7 0.139(2) 0.1288(19) 0.0670(13) 0.0020(13) 0.0712(15) 0.0103(16)
F8 0.24(3) 0.250(19) 0.112(14) -0.069(17) 0.13(2) -0.178(18)
F9 0.24(2) 0.226(15) 0.118(14) 0.051(13) 0.117(17) 0.152(17)
F10 0.065(3) 0.239(12) 0.125(5) -0.023(9) 0.057(3) 0.014(7)
F11 0.204(18) 0.073(4) 0.145(10) 0.000 0.121(15) 0.000
F12 0.25(2) 0.049(4) 0.086(7) 0.000 0.054(13) 0.000

loop_
_atom_type_symbol
_atom_type_description
_atom_type_scat_dispersion_real
_atom_type_scat_dispersion_imag
_atom_type_scat_source
C C 0.0033 0.0016 'International Tables Vol C Tables 4.2.6.8 and 6.1.1.4'
H H 0.0000 0.0000 'International Tables Vol C Tables 4.2.6.8 and 6.1.1.4'
N N 0.0061 0.0033 'International Tables Vol C Tables 4.2.6.8 and 6.1.1.4'
F F 0.0171 0.0103 'International Tables Vol C Tables 4.2.6.8 and 6.1.1.4'
P P 0.1023 0.0942 'International Tables Vol C Tables 4.2.6.8 and 6.1.1.4'
Ag Ag -0.8971 1.1015 'International Tables Vol C Tables 4.2.6.8 and 6.1.1.4'

loop_
_geom_angle_atom_site_label_1
_geom_angle_atom_site_label_2
_geom_angle_atom_site_label_3
_geom_angle
_geom_angle_site_symmetry_1
_geom_angle_site_symmetry_3
_geom_angle_publ_flag
C1 Ag1 C6 177.86(12) . . ?
C1 N1 C2 110.8(3) . . ?
C1 N1 C4 124.0(3) . . ?
C2 N1 C4 125.1(3) . . ?
C1 N2 C3 111.9(3) . . ?
C1 N2 N3 118.9(3) . . ?
C3 N2 N3 129.1(3) . . ?
C5 N3 N2 117.1(3) . . ?
C6 N4 C7 111.0(3) . . ?
C6 N4 C9 124.4(3) . . ?
C7 N4 C9 124.3(3) . . ?
C6 N5 C8 111.1(3) . . ?
C6 N5 N6 119.3(3) . . ?
C8 N5 N6 129.4(3) . . ?
C10 N6 N5 117.0(3) . . ?
N1 C1 N2 103.9(3) . . ?
N1 C1 Ag1 129.3(2) . . ?
N2 C1 Ag1 126.8(2) . . ?
C3 C2 N1 108.1(3) . . ?
C2 C3 N2 105.4(3) . . ?
C41 C4 N1 112.4(4) . . ?
N3 C5 C51 121.4(3) . . ?
N4 C6 N5 104.3(3) . . ?
N4 C6 Ag1 129.2(3) . . ?
N5 C6 Ag1 126.6(2) . . ?
C8 C7 N4 107.3(3) . . ?
C7 C8 N5 106.3(3) . . ?
C91 C9 N4 113.8(4) . . ?
N6 C10 C101 122.2(3) . . ?
C56 C51 C52 118.7(4) . . ?
C56 C51 C5 119.2(3) . . ?
C52 C51 C5 122.1(4) . . ?
C53 C52 C51 120.1(4) . . ?
C54 C53 C52 120.5(4) . . ?
C55 C54 C53 120.0(4) . . ?
C54 C55 C56 120.1(5) . . ?
C55 C56 C51 120.6(4) . . ?
C102 C101 C106 119.6(4) . . ?
C102 C101 C10 122.0(4) . . ?
C106 C101 C10 118.3(4) . . ?
C101 C102 C103 119.0(5) . . ?
C104 C103 C102 119.7(5) . . ?
C105 C104 C103 120.7(5) . . ?
C104 C105 C106 120.6(5) . . ?
C105 C106 C101 120.3(5) . . ?
F6 P1 F5 180.000(1) . . ?
F6 P1 F4 90.0(6) . . ?
F5 P1 F4 90.0(6) . . ?
F6 P1 F4 90.0(6) . 2 ?
F5 P1 F4 90.0(6) . 2 ?
F4 P1 F4 179.9(13) . 2 ?
F6 P1 F2 134.3(3) . . ?
F4 P1 F2 135.4(9) 2 . ?
F6 P1 F2 134.3(3) . 2 ?
F4 P1 F2 135.4(9) . 2 ?
F2 P1 F2 91.4(7) . 2 ?
F5 P1 F3 135.6(3) . 2 ?
F4 P1 F3 134.2(8) . 2 ?
F2 P1 F3 178.6(5) . 2 ?
F2 P1 F3 89.9(4) 2 2 ?
F5 P1 F3 135.6(3) . . ?
F4 P1 F3 134.2(8) 2 . ?
F2 P1 F3 89.9(4) . . ?
F2 P1 F3 178.6(5) 2 . ?
F3 P1 F3 88.8(7) 2 . ?
F6 P1 F1 89.74(9) . 2 ?
F5 P1 F1 90.26(9) . 2 ?
F4 P1 F1 87.3(3) . 2 ?
F4 P1 F1 92.7(3) 2 2 ?
F2 P1 F1 92.2(3) . 2 ?
F2 P1 F1 88.2(3) 2 2 ?
F3 P1 F1 88.5(3) 2 2 ?
F3 P1 F1 91.2(3) . 2 ?
F6 P1 F1 89.74(9) . . ?
F5 P1 F1 90.26(9) . . ?
F4 P1 F1 92.7(4) . . ?
F4 P1 F1 87.3(3) 2 . ?
F2 P1 F1 88.2(3) . . ?
F2 P1 F1 92.2(3) 2 . ?
F3 P1 F1 91.2(3) 2 . ?
F3 P1 F1 88.5(3) . . ?
F1 P1 F1 179.48(18) 2 . ?
F12 P2 F8 133.9(7) . . ?
F12 P2 F8 133.9(7) . 2_656 ?
F8 P2 F8 92.1(14) . 2_656 ?
F12 P2 F11 180.000(2) . . ?
F12 P2 F10 92.4(4) . 2_656 ?
F8 P2 F10 133.5(9) . 2_656 ?
F11 P2 F10 87.6(4) . 2_656 ?
F12 P2 F10 92.4(4) . . ?
F8 P2 F10 133.5(10) 2_656 . ?
F11 P2 F10 87.6(4) . . ?
F10 P2 F10 175.2(8) 2_656 . ?
F8 P2 F9 176.3(11) . 2_656 ?
F8 P2 F9 91.5(9) 2_656 2_656 ?
F11 P2 F9 137.6(7) . 2_656 ?
F10 P2 F9 50.1(6) 2_656 2_656 ?
F10 P2 F9 134.7(10) . 2_656 ?
F8 P2 F9 91.5(9) . . ?
F8 P2 F9 176.3(11) 2_656 . ?
F11 P2 F9 137.6(7) . . ?
F10 P2 F9 134.7(10) 2_656 . ?
F10 P2 F9 50.1(6) . . ?
F9 P2 F9 84.8(14) 2_656 . ?
F12 P2 F7 90.44(10) . 2_656 ?
F8 P2 F7 91.9(4) . 2_656 ?
F8 P2 F7 87.5(4) 2_656 2_656 ?
F11 P2 F7 89.56(10) . 2_656 ?
F10 P2 F7 91.7(4) 2_656 2_656 ?
F10 P2 F7 88.3(4) . 2_656 ?
F9 P2 F7 88.9(5) 2_656 2_656 ?
F9 P2 F7 91.8(6) . 2_656 ?
F12 P2 F7 90.44(10) . . ?
F8 P2 F7 87.5(4) . . ?
F8 P2 F7 91.9(4) 2_656 . ?
F11 P2 F7 89.56(10) . . ?
F10 P2 F7 88.3(4) 2_656 . ?
F10 P2 F7 91.7(4) . . ?
F9 P2 F7 91.8(6) 2_656 . ?
F9 P2 F7 88.9(5) . . ?
F7 P2 F7 179.1(2) 2_656 . ?
F4 F2 F5 132.5(10) . . ?
F4 F2 P1 67.2(6) . . ?
F5 F2 P1 65.9(7) . . ?
F6 F3 F4 132.0(10) . . ?
F6 F3 P1 66.1(7) . . ?
F4 F3 P1 66.3(6) . . ?
F2 F4 F3 135.0(10) . . ?
F2 F4 P1 68.2(6) . . ?
F3 F4 P1 67.9(6) . . ?
F2 F5 F2 136.9(13) 2 . ?
F2 F5 P1 68.5(7) 2 . ?
F2 F5 P1 68.5(7) . . ?
F3 F6 F3 139.0(14) . 2 ?
F3 F6 P1 69.5(7) . . ?
F3 F6 P1 69.5(7) 2 . ?
F10 F8 F11 139.9(12) . . ?
F10 F8 P2 71.6(8) . . ?
F11 F8 P2 69.0(7) . . ?
F12 F9 F10 129.5(12) . . ?
F12 F9 P2 65.1(8) . . ?
F10 F9 P2 64.6(6) . . ?
F8 F10 F9 131.3(11) . . ?
F8 F10 P2 66.7(7) . . ?
F9 F10 P2 65.3(6) . . ?
F8 F11 F8 129.9(15) 2_656 . ?
F8 F11 P2 65.0(7) 2_656 . ?
F8 F11 P2 65.0(7) . . ?
F9 F12 F9 144.9(19) . 2_656 ?
F9 F12 P2 72.5(9) . . ?
F9 F12 P2 72.5(9) 2_656 . ?

loop_
_geom_bond_atom_site_label_1
_geom_bond_atom_site_label_2
_geom_bond_distance
_geom_bond_site_symmetry_2
_geom_bond_publ_flag
Ag1 C1 2.079(3) . ?
Ag1 C6 2.089(3) . ?
N1 C1 1.346(4) . ?
N1 C2 1.380(4) . ?
N1 C4 1.481(5) . ?
N2 C1 1.350(4) . ?
N2 C3 1.389(4) . ?
N2 N3 1.401(4) . ?
N3 C5 1.259(4) . ?
N4 C6 1.339(4) . ?
N4 C7 1.383(4) . ?
N4 C9 1.481(5) . ?
N5 C6 1.340(4) . ?
N5 C8 1.394(4) . ?
N5 N6 1.394(4) . ?
N6 C10 1.258(4) . ?
C2 C3 1.325(6) . ?
C4 C41 1.460(6) . ?
C5 C51 1.471(5) . ?
C7 C8 1.313(5) . ?
C9 C91 1.400(7) . ?
C10 C101 1.461(5) . ?
C51 C56 1.378(5) . ?
C51 C52 1.386(5) . ?
C52 C53 1.374(6) . ?
C53 C54 1.367(7) . ?
C54 C55 1.364(7) . ?
C55 C56 1.378(6) . ?
C101 C102 1.366(5) . ?
C101 C106 1.384(5) . ?
C102 C103 1.412(7) . ?
C103 C104 1.361(8) . ?
C104 C105 1.347(7) . ?
C105 C106 1.365(6) . ?
P1 F6 1.528(11) . ?
P1 F5 1.529(11) . ?
P1 F4 1.547(9) . ?
P1 F2 1.559(6) . ?
P1 F3 1.565(6) . ?
P1 F1 1.5934(18) . ?
P2 F12 1.486(9) . ?
P2 F8 1.502(9) . ?
P2 F11 1.547(9) . ?
P2 F10 1.552(7) . ?
P2 F9 1.562(11) . ?
P2 F7 1.581(2) . ?
F2 F4 1.177(13) . ?
F2 F5 1.199(10) . ?
F3 F6 1.169(9) . ?
F3 F4 1.212(13) . ?
F8 F10 1.089(16) . ?
F8 F11 1.194(18) . ?
F9 F12 1.104(18) . ?
F9 F10 1.319(16) . ?
